data_2016801
loop_
_publ_author_name
'Park, Hyunsoo'
'Geiser, Urs'
'Halder, Gregory J.'
'Schlueter, John A.'

_publ_section_title
;Poly[\m~4~-sulfido-tris(thiocyanato-\k<i>N</i>)tris(\m~3~-1,2,4-triazolato-\k^3^<i>N</i>^1^:<i>N</i>^2^:<i>N</i>^4^)tetrazinc(II)]:
 a three-dimensional zinc sulfide coordination polymer
;
_journal_coeditor_code GD3237
_journal_issue 10
_journal_name_full 'Acta Crystallographica Section C'
_journal_page_first m327
_journal_page_last m329
_journal_paper_doi 10.1107/S0108270108027327
_journal_volume 64
_journal_year 2008
_chemical_formula_iupac '[Zn4 (C2 H2 N3)3 (N C S)3 S]'
_chemical_formula_moiety 'C9 H6 N12 S4 Zn4'
_chemical_formula_sum 'C9 H6 N12 S4 Zn4'
_chemical_formula_weight 672.10
_chemical_name_systematic
;
Poly[\m~4~-sulfido-tris(thiocyanato-\k<i>N</i>)tris(\m~3~-1,2,4-triazolato-
\k^3^<i>N</i>^1^:<i>N</i>^2^:<i>N</i>^4^)tetrazinc(II)]
;
_space_group_IT_number 160
_symmetry_cell_setting hexagonal
_symmetry_space_group_name_Hall 'R 3 -2"'
_symmetry_space_group_name_H-M 'R 3 m :H'
_atom_sites_solution_hydrogens geom
_atom_sites_solution_primary direct
_atom_sites_solution_secondary difmap
_cell_angle_alpha 90.00
_cell_angle_beta 90.00
_cell_angle_gamma 120.00
_cell_formula_units_Z 3
_cell_length_a 13.9947(4)
_cell_length_b 13.9947(4)
_cell_length_c 8.4249(3)
_cell_measurement_reflns_used 2038
_cell_measurement_temperature 298(2)
_cell_measurement_theta_max 28.20
_cell_measurement_theta_min 2.911
_cell_volume 1428.97(8)
_computing_cell_refinement 'SAINT (Bruker, 2001)'
_computing_data_collection 'SMART (Bruker, 1998)'
_computing_data_reduction 'SAINT (Bruker, 2001)'
_computing_molecular_graphics 'SHELXTL (Sheldrick, 2008)'
_computing_publication_material
;
SHELXTL (Sheldrick, 2008) and PLATON (Spek, 2003)
;
_computing_structure_refinement 'SHELXTL (Sheldrick, 2008)'
_computing_structure_solution 'SHELXTL (Sheldrick, 2008)'
_diffrn_ambient_temperature 298(2)
_diffrn_measured_fraction_theta_full 1.000
_diffrn_measured_fraction_theta_max 0.996
_diffrn_measurement_device_type 'Siemens SMART CCD area-detector'
_diffrn_measurement_method 'area-detector \w'
_diffrn_radiation_monochromator graphite
_diffrn_radiation_type MoK\a
_diffrn_radiation_wavelength 0.71073
_diffrn_reflns_av_R_equivalents 0.0263
_diffrn_reflns_av_sigmaI/netI 0.0182
_diffrn_reflns_limit_h_max 18
_diffrn_reflns_limit_h_min -18
_diffrn_reflns_limit_k_max 17
_diffrn_reflns_limit_k_min -18
_diffrn_reflns_limit_l_max 11
_diffrn_reflns_limit_l_min -10
_diffrn_reflns_number 4682
_diffrn_reflns_theta_full 27.28
_diffrn_reflns_theta_max 28.28
_diffrn_reflns_theta_min 2.91
_diffrn_standards_decay_% 0
_diffrn_standards_number 0
_exptl_absorpt_coefficient_mu 5.440
_exptl_absorpt_correction_T_max 0.442
_exptl_absorpt_correction_T_min 0.201
_exptl_absorpt_correction_type integration
_exptl_absorpt_process_details '(SADABS; Sheldrick, 2001)'
_exptl_crystal_colour colorless
_exptl_crystal_density_diffrn 2.343
_exptl_crystal_density_method 'not measured'
_exptl_crystal_description block
_exptl_crystal_F_000 984
_exptl_crystal_size_max 0.30
_exptl_crystal_size_mid 0.22
_exptl_crystal_size_min 0.22
_refine_diff_density_max 0.235
_refine_diff_density_min -0.307
_refine_ls_abs_structure_details 'Flack (1983), with 421 Friedel pairs'
_refine_ls_abs_structure_Flack 0.032(10)
_refine_ls_extinction_coef 0.00071(16)
_refine_ls_extinction_expression Fc^*^=kFc[1+0.001xFc^2^\l^3^/sin(2\q)]^-1/4^
_refine_ls_extinction_method 'SHELXTL (Sheldrick, 2008)'
_refine_ls_goodness_of_fit_ref 1.129
_refine_ls_hydrogen_treatment constr
_refine_ls_matrix_type full
_refine_ls_number_parameters 56
_refine_ls_number_reflns 871
_refine_ls_number_restraints 1
_refine_ls_restrained_S_all 1.128
_refine_ls_R_factor_all 0.0143
_refine_ls_R_factor_gt 0.0142
_refine_ls_shift/su_max 0.000
_refine_ls_shift/su_mean 0.000
_refine_ls_structure_factor_coef Fsqd
_refine_ls_weighting_details 'calc w = 1/[\s^2^(Fo^2^)+(0.0189P)^2^+0.2640P] where P=(Fo^2^+2Fc^2^)/3'
_refine_ls_weighting_scheme calc
_refine_ls_wR_factor_gt 0.0343
_refine_ls_wR_factor_ref 0.0343
_reflns_number_gt 865
_reflns_number_total 871
_reflns_threshold_expression I>2\s(I)
_cod_data_source_file gd3237.cif
_cod_data_source_block I
_cod_depositor_comments
;
The following automatic conversions were performed:
'_geom_bond_publ_flag' value 'Y' changed to 'y' according to
'/home/saulius/struct/CIF-dictionaries/cif_core.dic' dictionary named
'cif_core.dic' version 2.4.1 from 2010-06-29 (5
times).

'_geom_bond_publ_flag' value 'N' changed to 'n' according to
'/home/saulius/struct/CIF-dictionaries/cif_core.dic' dictionary named
'cif_core.dic' version 2.4.1 from 2010-06-29 (6
times).

'_geom_angle_publ_flag' value 'Y' changed to 'y' according to
'/home/saulius/struct/CIF-dictionaries/cif_core.dic' dictionary named
'cif_core.dic' version 2.4.1 from 2010-06-29 (6
times).

'_geom_angle_publ_flag' value 'N' changed to 'n' according to
'/home/saulius/struct/CIF-dictionaries/cif_core.dic' dictionary named
'cif_core.dic' version 2.4.1 from 2010-06-29 (12
times).

'_geom_torsion_publ_flag' value 'N' changed to 'n' according to
'/home/saulius/struct/CIF-dictionaries/cif_core.dic' dictionary named
'cif_core.dic' version 2.4.1 from 2010-06-29.

Automatic conversion script
Id: cif_fix_enum 1527 2010-12-29 10:47:43Z saulius 

The following automatic conversions were performed:

'_geom_bond_publ_flag' value 'Y' changed to 'y' according to
/home/saulius/struct/CIF-dictionaries/cif_core.dic dictionary named
'cif_core.dic' version 2.4.1 from 2010-06-29 (5
times).

'_geom_bond_publ_flag' value 'N' changed to 'n' according to
/home/saulius/struct/CIF-dictionaries/cif_core.dic dictionary named
'cif_core.dic' version 2.4.1 from 2010-06-29 (6
times).

'_geom_angle_publ_flag' value 'Y' changed to 'y' according
to /home/saulius/struct/CIF-dictionaries/cif_core.dic dictionary
named 'cif_core.dic' version 2.4.1 from 2010-06-29 (6
times).

'_geom_angle_publ_flag' value 'N' changed to 'n' according
to /home/saulius/struct/CIF-dictionaries/cif_core.dic dictionary
named 'cif_core.dic' version 2.4.1 from 2010-06-29 (12
times).

'_geom_torsion_publ_flag' value 'N' changed to 'n' according
to /home/saulius/struct/CIF-dictionaries/cif_core.dic dictionary
named 'cif_core.dic' version 2.4.1 from 2010-06-29.

Automatic conversion script
Id: cif_fix_values 1715 2011-07-08 13:25:40Z adriana 
;
_cod_original_sg_symbol_Hall
;
R 3 -2"
;
_cod_original_sg_symbol_H-M 'R 3 m'
_cod_database_code 2016801
_cod_database_fobs_code 2016801

loop_
_symmetry_equiv_pos_as_xyz
'x, y, z'
'-y, x-y, z'
'-x+y, -x, z'
'-y, -x, z'
'x, x-y, z'
'-x+y, y, z'
'x+2/3, y+1/3, z+1/3'
'-y+2/3, x-y+1/3, z+1/3'
'-x+y+2/3, -x+1/3, z+1/3'
'-y+2/3, -x+1/3, z+1/3'
'x+2/3, x-y+1/3, z+1/3'
'-x+y+2/3, y+1/3, z+1/3'
'x+1/3, y+2/3, z+2/3'
'-y+1/3, x-y+2/3, z+2/3'
'-x+y+1/3, -x+2/3, z+2/3'
'-y+1/3, -x+2/3, z+2/3'
'x+1/3, x-y+2/3, z+2/3'
'-x+y+1/3, y+2/3, z+2/3'

loop_
_atom_site_type_symbol
_atom_site_label
_atom_site_fract_x
_atom_site_fract_y
_atom_site_fract_z
_atom_site_U_iso_or_equiv
_atom_site_adp_type
_atom_site_calc_flag
_atom_site_refinement_flags
_atom_site_occupancy
Zn Zn1 0.082094(10) 0.16419(2) 0.542210(18) 0.01806(9) Uani d S 1
Zn Zn2 0.0000 0.0000 0.12110(7) 0.03677(16) Uani d S 1
S S1 0.18436(4) 0.36873(8) -0.06133(12) 0.04217(19) Uani d S 1
N N1 0.07655(14) 0.1531(3) 0.0492(5) 0.0574(8) Uani d S 1
C C1 0.12143(15) 0.2429(3) 0.0049(4) 0.0365(6) Uani d S 1
S S2 0.0000 0.0000 0.40099(11) 0.0178(2) Uani d S 1
N N2 0.15726(9) 0.31451(19) 0.4456(3) 0.0201(4) Uani d S 1
N N3 0.18542(11) 0.46937(12) 0.33373(18) 0.0191(3) Uani d . 1
C C2 0.11270(14) 0.37625(15) 0.4009(2) 0.0219(3) Uani d . 1
H H2 0.0390 0.3554 0.4158 0.026 Uiso calc R 1

loop_
_atom_site_aniso_label
_atom_site_aniso_U_11
_atom_site_aniso_U_22
_atom_site_aniso_U_33
_atom_site_aniso_U_12
_atom_site_aniso_U_13
_atom_site_aniso_U_23
Zn1 0.01433(10) 0.01439(13) 0.02548(14) 0.00720(7) 0.00149(5) 0.00298(10)
Zn2 0.0431(2) 0.0431(2) 0.0241(3) 0.02155(12) 0.000 0.000
S1 0.0337(3) 0.0372(4) 0.0568(5) 0.0186(2) -0.00194(18) -0.0039(4)
N1 0.0680(15) 0.058(2) 0.0427(15) 0.0292(11) 0.0093(8) 0.0185(16)
C1 0.0352(10) 0.0485(18) 0.0302(14) 0.0242(9) -0.0007(6) -0.0013(13)
S2 0.0174(3) 0.0174(3) 0.0185(4) 0.00869(14) 0.000 0.000
N2 0.0166(7) 0.0160(9) 0.0276(10) 0.0080(4) 0.0020(4) 0.0039(8)
N3 0.0174(7) 0.0163(7) 0.0252(7) 0.0096(6) -0.0015(5) -0.0010(6)
C2 0.0163(7) 0.0199(8) 0.0295(9) 0.0089(6) 0.0027(6) 0.0014(6)

loop_
_atom_type_symbol
_atom_type_description
_atom_type_scat_dispersion_real
_atom_type_scat_dispersion_imag
_atom_type_scat_source
C C 0.0033 0.0016 'International Tables Vol C Tables 4.2.6.8 and 6.1.1.4'
H H 0.0000 0.0000 'International Tables Vol C Tables 4.2.6.8 and 6.1.1.4'
N N 0.0061 0.0033 'International Tables Vol C Tables 4.2.6.8 and 6.1.1.4'
S S 0.1246 0.1234 'International Tables Vol C Tables 4.2.6.8 and 6.1.1.4'
Zn Zn 0.2839 1.4301 'International Tables Vol C Tables 4.2.6.8 and 6.1.1.4'

loop_
_geom_angle_atom_site_label_1
_geom_angle_atom_site_label_2
_geom_angle_atom_site_label_3
_geom_angle_site_symmetry_1
_geom_angle_site_symmetry_3
_geom_angle
_geom_angle_publ_flag
N2 Zn1 N3 . 10 107.45(5) y
N3 Zn1 N3 10 9_455 116.40(8) y
N2 Zn1 S2 . . 125.05(7) y
N3 Zn1 S2 9_455 . 100.51(4) y
N1 Zn2 N1 3 . 110.83(14) y
N1 Zn2 S2 . . 108.07(14) y
C1 N1 Zn2 . . 179.1(4) n
N1 C1 S1 . . 178.9(4) n
Zn1 S2 Zn1 2 . 96.03(3) n
Zn1 S2 Zn2 . . 120.88(2) n
C2 N2 C2 . 6 103.1(2) n
C2 N2 Zn1 . . 128.39(10) n
C2 N3 N3 . 6 106.17(9) n
C2 N3 Zn1 . 16_554 132.18(12) n
N3 N3 Zn1 6 16_554 120.60(4) n
N3 C2 N2 . . 112.27(15) n
N3 C2 H2 . . 123.9 n
N2 C2 H2 . . 123.9 n

loop_
_geom_bond_atom_site_label_1
_geom_bond_atom_site_label_2
_geom_bond_site_symmetry_2
_geom_bond_distance
_geom_bond_publ_flag
Zn1 N2 . 1.995(2) y
Zn1 N3 10 2.0309(13) y
Zn1 S2 . 2.3185(6) y
Zn2 N1 . 1.952(3) y
Zn2 S2 . 2.3580(11) y
S1 C1 . 1.624(4) n
N1 C1 . 1.150(5) n
N2 C2 . 1.348(2) n
N3 C2 . 1.314(2) n
N3 N3 6 1.379(3) n
C2 H2 . 0.9300 n

loop_
_geom_torsion_atom_site_label_1
_geom_torsion_atom_site_label_2
_geom_torsion_atom_site_label_3
_geom_torsion_atom_site_label_4
_geom_torsion_site_symmetry_1
_geom_torsion
_geom_torsion_publ_flag
C2 N2 C2 N3 6 -0.1(3) n
